data_7013532
loop_
_publ_author_name
'Sugawara, Ken-ichiro'
'Hikichi, Shiro'
'Akita, Munetaka'

_publ_section_title
;
 A peroxochromium complex, TpiPr2Cr(O2)2, obtained by oxidative
 dehydrative condensation between a dihydroxochromium complex and H2O2
 [TpiPr2 = hydrotris(3,5-diisopropylpyrazolyl)borato]Electronic
 supplementary information (ESI) available: Atomic numbering schemes.
 See http://www.rsc.org/suppdata/dt/b3/b309762e/
;
_journal_issue 22
_journal_name_full 'Dalton Transactions'
_journal_page_first 4346
_journal_paper_doi 10.1039/b309762e
_journal_year 2003
_chemical_formula_moiety 'C67 H114 B2 Cr2 N16 O '
_chemical_formula_sum 'C67 H114 B2 Cr2 N16 O'
_chemical_formula_weight 1285.36
_space_group_IT_number 2
_symmetry_cell_setting triclinic
_symmetry_Int_Tables_number 2
_symmetry_space_group_name_Hall '-P 1'
_symmetry_space_group_name_H-M 'P -1'
_audit_creation_date 'Tue May 27 23:55:12 2003'
_audit_creation_method 'by teXsan'
_cell_angle_alpha 97.520(6)
_cell_angle_beta 102.367(3)
_cell_angle_gamma 108.213(4)
_cell_formula_units_Z 2
_cell_length_a 14.7188(3)
_cell_length_b 21.615(1)
_cell_length_c 13.4270(8)
_cell_measurement_reflns_used 10131
_cell_measurement_temperature 213
_cell_measurement_theta_max 27.4
_cell_measurement_theta_min 1.6
_cell_volume 3872.5(3)
_computing_cell_refinement PROCESS-AUTO
_computing_data_collection PROCESS-AUTO
_computing_data_reduction 'teXsan Ver. 1.11'
_computing_publication_material 'teXsan Ver. 1.11'
_computing_structure_refinement SHELXL97
_computing_structure_solution SHELXS86
_diffrn_detector_area_resol_mean 10.00
_diffrn_measurement_device_type 'Rigaku RAXIS-IV Imaging Plate'
_diffrn_measurement_method \w
_diffrn_radiation_type 'Mo K\a'
_diffrn_radiation_wavelength 0.7107
_diffrn_reflns_av_R_equivalents 0.000
_diffrn_reflns_limit_h_max 18
_diffrn_reflns_limit_h_min 0
_diffrn_reflns_limit_k_max 26
_diffrn_reflns_limit_k_min -28
_diffrn_reflns_limit_l_max 16
_diffrn_reflns_limit_l_min -17
_diffrn_reflns_number 26595
_diffrn_reflns_theta_max 27.48
_exptl_absorpt_coefficient_mu 0.329
_exptl_absorpt_correction_T_max 0.968
_exptl_absorpt_correction_T_min 0.831
_exptl_absorpt_correction_type multi-scan
_exptl_absorpt_process_details '(Higashi, 1995)'
_exptl_crystal_colour unknown
_exptl_crystal_density_diffrn 1.102
_exptl_crystal_density_method 'not measured'
_exptl_crystal_description unknown
_exptl_crystal_size_max 0.100
_exptl_crystal_size_mid 0.100
_exptl_crystal_size_min 0.100
_refine_diff_density_max 0.52
_refine_diff_density_min -0.44
_refine_ls_extinction_coef 0.0000
_refine_ls_extinction_expression Fc^*^=kFc[1+0.001xFc^2^\l^3^/sin(2\q)]^-1/4^
_refine_ls_extinction_method SHELXL
_refine_ls_goodness_of_fit_ref 0.920
_refine_ls_number_parameters 767
_refine_ls_number_reflns 7631
_refine_ls_R_factor_gt 0.0752
_refine_ls_shift/su_max -0.0120
_refine_ls_structure_factor_coef Fsqd
_refine_ls_weighting_details 'w = 1/[\s^2^(Fo^2^) + (0.1000P)^2^+0.0000P] where P=(Fo^2^+2Fc^2^)/3'
_refine_ls_weighting_scheme calc
_refine_ls_wR_factor_ref 0.1999
_reflns_number_gt 7631
_reflns_number_total 15318
_reflns_threshold_expression >2.0sigma(I)
_cod_data_source_file b309762e.txt
_cod_data_source_block compound_4
_cod_original_cell_volume 3872.4(4)
_cod_original_sg_symbol_H-M 'P -1         '
_cod_original_formula_sum 'C67 H114 B2 Cr2 N16 O '
_cod_database_code 7013532

loop_
_symmetry_equiv_pos_as_xyz
x,y,z
-x,-y,-z

loop_
_atom_site_label
_atom_site_type_symbol
_atom_site_fract_x
_atom_site_fract_y
_atom_site_fract_z
_atom_site_U_iso_or_equiv
_atom_site_adp_type
_atom_site_occupancy
_atom_site_calc_flag
_atom_site_refinement_flags
_atom_site_disorder_assembly
_atom_site_disorder_group
Cr(1) Cr 0.34825(5) 0.22318(3) 0.69040(5) 0.0337(2) Uani 1.00 d . . .
Cr(2) Cr 0.16738(5) 0.24501(3) 0.49120(5) 0.0360(2) Uani 1.00 d . . .
O(1) O 0.2041(2) 0.2058(2) 0.6174(3) 0.0444(8) Uani 1.00 d . . .
N(11) N 0.3897(3) 0.2842(2) 0.8622(3) 0.0398(8) Uani 1.00 d . . .
N(12) N 0.4738(3) 0.2792(2) 0.9237(3) 0.0383(8) Uani 1.00 d . . .
N(21) N 0.4970(2) 0.2216(2) 0.7081(3) 0.0369(8) Uani 1.00 d . . .
N(22) N 0.5487(2) 0.2191(2) 0.8058(3) 0.0370(8) Uani 1.00 d . . .
N(31) N 0.3287(2) 0.1422(2) 0.7722(3) 0.0376(8) Uani 1.00 d . . .
N(32) N 0.4017(2) 0.1538(2) 0.8635(3) 0.0369(8) Uani 1.00 d . . .
N(41) N 0.1311(2) 0.1720(2) 0.3292(3) 0.0387(8) Uani 1.00 d . . .
N(42) N 0.0663(2) 0.1832(2) 0.2490(3) 0.0376(8) Uani 1.00 d . . .
N(51) N 0.1448(2) 0.3213(2) 0.4175(3) 0.0406(8) Uani 1.00 d . . .
N(52) N 0.0817(3) 0.3041(2) 0.3177(3) 0.0436(9) Uani 1.00 d . . .
N(61) N 0.0073(2) 0.2138(2) 0.4595(3) 0.0399(8) Uani 1.00 d . . .
N(62) N -0.0439(2) 0.2082(2) 0.3567(3) 0.0389(8) Uani 1.00 d . . .
N(71) N 0.3781(2) 0.3023(2) 0.6145(3) 0.0389(8) Uani 1.00 d . . .
N(72) N 0.3210(2) 0.2854(2) 0.5103(3) 0.0395(8) Uani 1.00 d . . .
N(81) N 0.893(1) 0.4226(7) 0.614(1) 0.28102(9) Uiso 1.00 d . . .
N(82) N 0.6388(4) 0.0356(3) 0.4968(4) 0.09022(2) Uiso 1.00 d . . .
C(11) C 0.3800(3) 0.3393(2) 0.9102(3) 0.044(1) Uani 1.00 d . . .
C(12) C 0.4579(4) 0.3701(2) 1.0002(4) 0.051(1) Uani 1.00 d . . .
C(13) C 0.5161(3) 0.3314(2) 1.0078(3) 0.045(1) Uani 1.00 d . . .
C(14) C 0.2904(4) 0.3573(2) 0.8682(4) 0.057(1) Uani 1.00 d . . .
C(15) C 0.3027(5) 0.4279(3) 0.9213(5) 0.080(2) Uani 1.00 d . . .
C(16) C 0.1987(5) 0.3075(3) 0.8812(6) 0.103(2) Uani 1.00 d . . .
C(17) C 0.6143(4) 0.3431(2) 1.0832(4) 0.056(1) Uani 1.00 d . . .
C(18) C 0.6995(4) 0.3792(3) 1.0401(5) 0.087(2) Uani 1.00 d . . .
C(19) C 0.6248(5) 0.3829(3) 1.1905(4) 0.086(2) Uani 1.00 d . . .
C(21) C 0.5584(3) 0.2220(2) 0.6468(3) 0.042(1) Uani 1.00 d . . .
C(22) C 0.6483(3) 0.2206(2) 0.7046(4) 0.051(1) Uani 1.00 d . . .
C(23) C 0.6396(3) 0.2182(2) 0.8045(4) 0.045(1) Uani 1.00 d . . .
C(24) C 0.5277(4) 0.2202(2) 0.5307(4) 0.050(1) Uani 1.00 d . . .
C(25) C 0.6127(4) 0.2649(3) 0.4950(4) 0.073(2) Uani 1.00 d . . .
C(26) C 0.4963(4) 0.1484(3) 0.4701(4) 0.068(1) Uani 1.00 d . . .
C(27) C 0.7132(4) 0.2139(3) 0.8987(4) 0.058(1) Uani 1.00 d . . .
C(28) C 0.8200(4) 0.2481(4) 0.8984(5) 0.095(2) Uani 1.00 d . . .
C(29) C 0.6934(5) 0.1410(3) 0.9057(5) 0.085(2) Uani 1.00 d . . .
C(31) C 0.2558(3) 0.0844(2) 0.7682(3) 0.042(1) Uani 1.00 d . . .
C(32) C 0.2834(3) 0.0597(2) 0.8563(3) 0.047(1) Uani 1.00 d . . .
C(33) C 0.3740(3) 0.1038(2) 0.9158(3) 0.0394(10) Uani 1.00 d . . .
C(34) C 0.1603(3) 0.0567(2) 0.6839(4) 0.052(1) Uani 1.00 d . . .
C(35) C 0.0777(4) 0.0692(3) 0.7255(5) 0.085(2) Uani 1.00 d . . .
C(36) C 0.1321(4) -0.0174(2) 0.6393(4) 0.065(1) Uani 1.00 d . . .
C(37) C 0.4343(3) 0.1038(2) 1.0222(3) 0.047(1) Uani 1.00 d . . .
C(38) C 0.4259(4) 0.1557(3) 1.1057(4) 0.063(1) Uani 1.00 d . . .
C(39) C 0.4003(4) 0.0345(3) 1.0467(4) 0.062(1) Uani 1.00 d . . .
C(41) C 0.1616(3) 0.1255(2) 0.2860(3) 0.040(1) Uani 1.00 d . . .
C(42) C 0.1170(4) 0.1062(2) 0.1786(4) 0.055(1) Uani 1.00 d . . .
C(43) C 0.0564(4) 0.1432(2) 0.1572(3) 0.048(1) Uani 1.00 d . . .
C(44) C 0.2325(3) 0.0990(2) 0.3507(3) 0.046(1) Uani 1.00 d . . .
C(45) C 0.1909(5) 0.0686(3) 0.4319(5) 0.081(2) Uani 1.00 d . . .
C(46) C 0.2606(5) 0.0496(3) 0.2839(4) 0.083(2) Uani 1.00 d . . .
C(47) C -0.0104(4) 0.1414(3) 0.0528(4) 0.061(1) Uani 1.00 d . . .
C(48) C -0.0880(6) 0.0754(3) 0.0076(7) 0.148(4) Uani 1.00 d . . .
C(49) C 0.0512(8) 0.1602(7) -0.0190(7) 0.240(7) Uani 1.00 d . . .
C(51) C 0.1842(3) 0.3883(2) 0.4434(3) 0.045(1) Uani 1.00 d . . .
C(52) C 0.1477(4) 0.4144(2) 0.3595(4) 0.055(1) Uani 1.00 d . . .
C(53) C 0.0840(4) 0.3604(2) 0.2811(4) 0.050(1) Uani 1.00 d . . .
C(54) C 0.2533(4) 0.4247(2) 0.5500(4) 0.054(1) Uani 1.00 d . . .
C(55) C 0.3237(4) 0.4928(3) 0.5488(4) 0.074(2) Uani 1.00 d . . .
C(56) C 0.1924(5) 0.4316(3) 0.6275(4) 0.083(2) Uani 1.00 d . . .
C(57) C 0.0303(4) 0.3597(3) 0.1719(4) 0.065(1) Uani 1.00 d . . .
C(58) C 0.0968(7) 0.3627(7) 0.1033(6) 0.198(6) Uani 1.00 d . . .
C(59) C -0.0081(7) 0.4173(4) 0.1701(6) 0.136(3) Uani 1.00 d . . .
C(61) C -0.0628(3) 0.1953(2) 0.5104(3) 0.044(1) Uani 1.00 d . . .
C(62) C -0.1574(3) 0.1769(2) 0.4423(4) 0.051(1) Uani 1.00 d . . .
C(63) C -0.1433(3) 0.1854(2) 0.3458(3) 0.041(1) Uani 1.00 d . . .
C(64) C -0.0377(3) 0.2007(3) 0.6268(4) 0.065(2) Uani 1.00 d . . .
C(65) C -0.1135(4) 0.1425(3) 0.6546(4) 0.070(1) Uani 1.00 d . . .
C(66) C -0.0392(5) 0.2674(3) 0.6813(5) 0.101(2) Uani 1.00 d . . .
C(67) C -0.2216(3) 0.1714(2) 0.2434(4) 0.052(1) Uani 1.00 d . . .
C(68) C -0.3161(4) 0.1143(3) 0.2390(4) 0.074(2) Uani 1.00 d . . .
C(69) C -0.2447(4) 0.2323(3) 0.2244(4) 0.079(2) Uani 1.00 d . . .
C(71) C 0.4634(3) 0.3535(2) 0.6237(3) 0.043(1) Uani 1.00 d . . .
C(72) C 0.4628(3) 0.3691(2) 0.5258(4) 0.048(1) Uani 1.00 d . . .
C(73) C 0.3740(3) 0.3252(2) 0.4565(3) 0.043(1) Uani 1.00 d . . .
C(74) C 0.5359(3) 0.3889(2) 0.7287(4) 0.049(1) Uani 1.00 d . . .
C(75) C 0.5160(4) 0.4502(3) 0.7716(4) 0.074(2) Uani 1.00 d . . .
C(76) C 0.6441(4) 0.4070(3) 0.7267(5) 0.078(2) Uani 1.00 d . . .
C(77) C 0.3395(3) 0.3169(2) 0.3399(4) 0.049(1) Uani 1.00 d . . .
C(78) C 0.3711(4) 0.3827(3) 0.3050(4) 0.063(1) Uani 1.00 d . . .
C(79) C 0.3776(4) 0.2683(3) 0.2835(4) 0.068(2) Uani 1.00 d . . .
C(80) C 0.897(1) 0.4067(9) 0.534(2) 0.25641(9) Uiso 1.00 d . . .
C(81) C 0.9144(8) 0.3723(5) 0.4534(9) 0.17290(5) Uiso 1.00 d . . .
C(82) C 0.5909(4) 0.0016(3) 0.4193(5) 0.06780(2) Uiso 1.00 d . . .
C(83) C 0.5271(5) -0.0426(3) 0.3230(5) 0.09402(2) Uiso 1.00 d . . .
B(1) B 0.4982(3) 0.2159(2) 0.8964(4) 0.037(1) Uani 1.00 d . . .
B(2) B 0.0119(4) 0.2301(2) 0.2743(4) 0.041(1) Uani 1.00 d . . .
H(1) H 0.164(4) 0.188(3) 0.633(5) 0.0913(3) Uiso 1.00 calc . . .
H(2) H 0.5441 0.2116 0.9576 0.0461 Uiso 1.00 calc . . .
H(3) H 0.4661 0.4105 1.0496 0.0608 Uiso 1.00 calc . . .
H(4) H 0.2824 0.3551 0.7943 0.0738 Uiso 1.00 calc . . .
H(5) H 0.3056 0.4293 0.9938 0.0801 Uiso 1.00 calc . . .
H(6) H 0.2474 0.4392 0.8883 0.0801 Uiso 1.00 calc . . .
H(7) H 0.3632 0.4590 0.9154 0.0801 Uiso 1.00 calc . . .
H(8) H 0.1419 0.3186 0.8526 0.1032 Uiso 1.00 calc . . .
H(9) H 0.2055 0.3081 0.9542 0.1032 Uiso 1.00 calc . . .
H(10) H 0.1905 0.2637 0.8456 0.1032 Uiso 1.00 calc . . .
H(11) H 0.6190 0.2998 1.0925 0.0705 Uiso 1.00 calc . . .
H(12) H 0.7617 0.3839 1.0862 0.0870 Uiso 1.00 calc . . .
H(13) H 0.6977 0.4229 1.0342 0.0870 Uiso 1.00 calc . . .
H(14) H 0.6922 0.3545 0.9723 0.0870 Uiso 1.00 calc . . .
H(15) H 0.6882 0.3892 1.2364 0.0862 Uiso 1.00 calc . . .
H(16) H 0.5729 0.3587 1.2186 0.0862 Uiso 1.00 calc . . .
H(17) H 0.6196 0.4253 1.1838 0.0862 Uiso 1.00 calc . . .
H(18) H 0.2456 0.0183 0.8716 0.0550 Uiso 1.00 calc . . .
H(19) H 0.1676 0.0810 0.6278 0.0666 Uiso 1.00 calc . . .
H(20) H 0.0991 0.1155 0.7595 0.0846 Uiso 1.00 calc . . .
H(21) H 0.0627 0.0419 0.7748 0.0846 Uiso 1.00 calc . . .
H(22) H 0.0194 0.0588 0.6688 0.0846 Uiso 1.00 calc . . .
H(23) H 0.0740 -0.0319 0.5811 0.0649 Uiso 1.00 calc . . .
H(24) H 0.1190 -0.0421 0.6919 0.0649 Uiso 1.00 calc . . .
H(25) H 0.1861 -0.0247 0.6161 0.0649 Uiso 1.00 calc . . .
H(26) H 0.5032 0.1168 1.0224 0.0581 Uiso 1.00 calc . . .
H(27) H 0.4598 0.1528 1.1734 0.0631 Uiso 1.00 calc . . .
H(28) H 0.3570 0.1472 1.1020 0.0631 Uiso 1.00 calc . . .
H(29) H 0.4553 0.1994 1.0938 0.0631 Uiso 1.00 calc . . .
H(30) H 0.3319 0.0218 1.0479 0.0619 Uiso 1.00 calc . . .
H(31) H 0.4405 0.0349 1.1136 0.0619 Uiso 1.00 calc . . .
H(32) H 0.4069 0.0028 0.9940 0.0619 Uiso 1.00 calc . . .
H(33) H 0.7046 0.2193 0.6783 0.0631 Uiso 1.00 calc . . .
H(34) H 0.4703 0.2345 0.5151 0.0666 Uiso 1.00 calc . . .
H(35) H 0.6680 0.2498 0.5082 0.0732 Uiso 1.00 calc . . .
H(36) H 0.6325 0.3100 0.5323 0.0732 Uiso 1.00 calc . . .
H(37) H 0.5904 0.2627 0.4214 0.0732 Uiso 1.00 calc . . .
H(38) H 0.4423 0.1203 0.4911 0.0684 Uiso 1.00 calc . . .
H(39) H 0.5515 0.1331 0.4847 0.0684 Uiso 1.00 calc . . .
H(40) H 0.4757 0.1468 0.3967 0.0684 Uiso 1.00 calc . . .
H(41) H 0.7026 0.2366 0.9606 0.0756 Uiso 1.00 calc . . .
H(42) H 0.8636 0.2468 0.9620 0.0955 Uiso 1.00 calc . . .
H(43) H 0.8308 0.2932 0.8927 0.0955 Uiso 1.00 calc . . .
H(44) H 0.8331 0.2248 0.8400 0.0955 Uiso 1.00 calc . . .
H(45) H 0.6248 0.1194 0.9016 0.0851 Uiso 1.00 calc . . .
H(46) H 0.7341 0.1388 0.9703 0.0851 Uiso 1.00 calc . . .
H(47) H 0.7096 0.1187 0.8485 0.0851 Uiso 1.00 calc . . .
H(48) H -0.0375 0.2278 0.2115 0.0533 Uiso 1.00 calc . . .
H(49) H 0.1260 0.0725 0.1289 0.0650 Uiso 1.00 calc . . .
H(50) H 0.2925 0.1357 0.3867 0.0591 Uiso 1.00 calc . . .
H(51) H 0.1681 0.0989 0.4695 0.0810 Uiso 1.00 calc . . .
H(52) H 0.2418 0.0596 0.4796 0.0810 Uiso 1.00 calc . . .
H(53) H 0.1365 0.0278 0.3993 0.0810 Uiso 1.00 calc . . .
H(54) H 0.2013 0.0138 0.2426 0.0822 Uiso 1.00 calc . . .
H(55) H 0.3020 0.0318 0.3280 0.0822 Uiso 1.00 calc . . .
H(56) H 0.2958 0.0716 0.2386 0.0822 Uiso 1.00 calc . . .
H(57) H -0.0428 0.1736 0.0641 0.0747 Uiso 1.00 calc . . .
H(58) H -0.1259 0.0627 0.0560 0.1489 Uiso 1.00 calc . . .
H(59) H -0.0574 0.0432 -0.0076 0.1489 Uiso 1.00 calc . . .
H(60) H -0.1310 0.0772 -0.0560 0.1489 Uiso 1.00 calc . . .
H(61) H 0.0615 0.1220 -0.0514 0.2413 Uiso 1.00 calc . . .
H(62) H 0.1136 0.1938 0.0194 0.2413 Uiso 1.00 calc . . .
H(63) H 0.0174 0.1780 -0.0714 0.2413 Uiso 1.00 calc . . .
H(64) H 0.1641 0.4610 0.3569 0.0667 Uiso 1.00 calc . . .
H(65) H 0.2915 0.3976 0.5752 0.0699 Uiso 1.00 calc . . .
H(66) H 0.3696 0.5124 0.6166 0.0739 Uiso 1.00 calc . . .
H(67) H 0.2864 0.5209 0.5306 0.0739 Uiso 1.00 calc . . .
H(68) H 0.3598 0.4881 0.4983 0.0739 Uiso 1.00 calc . . .
H(69) H 0.2357 0.4484 0.6969 0.0832 Uiso 1.00 calc . . .
H(70) H 0.1445 0.3886 0.6237 0.0832 Uiso 1.00 calc . . .
H(71) H 0.1583 0.4616 0.6102 0.0832 Uiso 1.00 calc . . .
H(72) H -0.0275 0.3180 0.1475 0.0852 Uiso 1.00 calc . . .
H(73) H 0.1339 0.3345 0.1182 0.1991 Uiso 1.00 calc . . .
H(74) H 0.1421 0.4084 0.1161 0.1991 Uiso 1.00 calc . . .
H(75) H 0.0584 0.3496 0.0320 0.1991 Uiso 1.00 calc . . .
H(76) H 0.0478 0.4591 0.1949 0.1361 Uiso 1.00 calc . . .
H(77) H -0.0513 0.4152 0.2144 0.1361 Uiso 1.00 calc . . .
H(78) H -0.0428 0.4156 0.1001 0.1361 Uiso 1.00 calc . . .
H(79) H -0.2216 0.1611 0.4589 0.0620 Uiso 1.00 calc . . .
H(80) H 0.0290 0.2001 0.6532 0.0830 Uiso 1.00 calc . . .
H(81) H -0.1781 0.1460 0.6361 0.0698 Uiso 1.00 calc . . .
H(82) H -0.0936 0.1441 0.7281 0.0698 Uiso 1.00 calc . . .
H(83) H -0.1160 0.1008 0.6166 0.0698 Uiso 1.00 calc . . .
H(84) H -0.0218 0.2713 0.7554 0.1006 Uiso 1.00 calc . . .
H(85) H -0.1050 0.2691 0.6586 0.1006 Uiso 1.00 calc . . .
H(86) H 0.0072 0.3036 0.6635 0.1006 Uiso 1.00 calc . . .
H(87) H -0.1949 0.1572 0.1878 0.0656 Uiso 1.00 calc . . .
H(88) H -0.3503 0.1294 0.2846 0.0742 Uiso 1.00 calc . . .
H(89) H -0.2989 0.0779 0.2604 0.0742 Uiso 1.00 calc . . .
H(90) H -0.3582 0.0999 0.1688 0.0742 Uiso 1.00 calc . . .
H(91) H -0.1843 0.2684 0.2314 0.0792 Uiso 1.00 calc . . .
H(92) H -0.2774 0.2445 0.2745 0.0792 Uiso 1.00 calc . . .
H(93) H -0.2876 0.2232 0.1553 0.0792 Uiso 1.00 calc . . .
H(94) H 0.5125 0.4043 0.5096 0.0587 Uiso 1.00 calc . . .
H(95) H 0.5257 0.3580 0.7755 0.0621 Uiso 1.00 calc . . .
H(96) H 0.5598 0.4706 0.8405 0.0742 Uiso 1.00 calc . . .
H(97) H 0.4484 0.4377 0.7752 0.0742 Uiso 1.00 calc . . .
H(98) H 0.5274 0.4815 0.7270 0.0742 Uiso 1.00 calc . . .
H(99) H 0.6589 0.3671 0.7127 0.0785 Uiso 1.00 calc . . .
H(100) H 0.6866 0.4341 0.7929 0.0785 Uiso 1.00 calc . . .
H(101) H 0.6551 0.4315 0.6728 0.0785 Uiso 1.00 calc . . .
H(102) H 0.2679 0.2979 0.3188 0.0631 Uiso 1.00 calc . . .
H(103) H 0.4421 0.4034 0.3277 0.0629 Uiso 1.00 calc . . .
H(104) H 0.3416 0.4119 0.3347 0.0629 Uiso 1.00 calc . . .
H(105) H 0.3493 0.3748 0.2301 0.0629 Uiso 1.00 calc . . .
H(106) H 0.3569 0.2265 0.3039 0.0677 Uiso 1.00 calc . . .
H(107) H 0.4492 0.2864 0.3013 0.0677 Uiso 1.00 calc . . .
H(108) H 0.3517 0.2620 0.2093 0.0677 Uiso 1.00 calc . . .
H(109) H 0.8814 0.3235 0.4399 0.1939 Uiso 1.00 calc . . .
H(110) H 0.8967 0.3838 0.3859 0.1939 Uiso 1.00 calc . . .
H(111) H 0.9858 0.3782 0.4654 0.1939 Uiso 1.00 calc . . .
H(112) H 0.4665 -0.0334 0.3002 0.1089 Uiso 1.00 calc . . .
H(113) H 0.5588 -0.0390 0.2671 0.1089 Uiso 1.00 calc . . .
H(114) H 0.5073 -0.0887 0.3287 0.1089 Uiso 1.00 calc . . .

loop_
_atom_site_aniso_label
_atom_site_aniso_U_11
_atom_site_aniso_U_22
_atom_site_aniso_U_33
_atom_site_aniso_U_12
_atom_site_aniso_U_13
_atom_site_aniso_U_23
Cr(1) 0.0317(4) 0.0339(4) 0.0321(4) 0.0074(3) 0.0078(3) 0.0067(3)
Cr(2) 0.0337(4) 0.0364(4) 0.0295(4) 0.0053(3) 0.0047(3) 0.0024(3)
O(1) 0.033(2) 0.051(2) 0.044(2) 0.009(1) 0.005(2) 0.018(2)
N(11) 0.043(2) 0.039(2) 0.037(2) 0.015(2) 0.010(2) 0.003(2)
N(12) 0.041(2) 0.038(2) 0.032(2) 0.010(2) 0.009(2) 0.003(2)
N(21) 0.036(2) 0.040(2) 0.033(2) 0.012(2) 0.008(2) 0.006(2)
N(22) 0.036(2) 0.038(2) 0.034(2) 0.012(2) 0.007(2) 0.004(2)
N(31) 0.035(2) 0.040(2) 0.034(2) 0.011(2) 0.005(2) 0.007(2)
N(32) 0.041(2) 0.037(2) 0.032(2) 0.014(2) 0.010(2) 0.010(2)
N(41) 0.035(2) 0.043(2) 0.032(2) 0.011(2) 0.004(2) 0.002(2)
N(42) 0.037(2) 0.040(2) 0.032(2) 0.012(2) 0.008(2) 0.002(2)
N(51) 0.039(2) 0.038(2) 0.035(2) 0.009(2) 0.003(2) 0.001(2)
N(52) 0.043(2) 0.045(2) 0.035(2) 0.013(2) 0.000(2) 0.004(2)
N(61) 0.037(2) 0.048(2) 0.027(2) 0.010(2) 0.005(2) 0.000(2)
N(62) 0.035(2) 0.044(2) 0.028(2) 0.008(2) 0.003(2) 0.001(2)
N(71) 0.033(2) 0.043(2) 0.035(2) 0.009(2) 0.005(2) 0.008(2)
N(72) 0.038(2) 0.042(2) 0.034(2) 0.009(2) 0.009(2) 0.009(2)
C(11) 0.047(3) 0.044(2) 0.036(3) 0.015(2) 0.010(2) 0.004(2)
C(12) 0.064(3) 0.040(2) 0.050(3) 0.020(2) 0.019(3) -0.001(2)
C(13) 0.048(3) 0.040(2) 0.038(3) 0.007(2) 0.008(2) 0.002(2)
C(14) 0.068(3) 0.063(3) 0.046(3) 0.035(3) 0.012(3) 0.004(2)
C(15) 0.094(4) 0.080(4) 0.074(4) 0.052(3) 0.012(3) 0.005(3)
C(16) 0.060(4) 0.100(5) 0.150(7) 0.033(4) 0.033(4) 0.008(5)
C(17) 0.057(3) 0.046(3) 0.048(3) 0.011(2) -0.004(2) -0.006(2)
C(18) 0.049(3) 0.095(4) 0.093(5) 0.012(3) 0.007(3) -0.008(4)
C(19) 0.082(4) 0.085(4) 0.053(4) 0.006(3) -0.005(3) -0.017(3)
C(21) 0.046(3) 0.046(3) 0.039(3) 0.017(2) 0.019(2) 0.011(2)
C(22) 0.043(3) 0.065(3) 0.051(3) 0.020(2) 0.017(2) 0.014(2)
C(23) 0.038(3) 0.054(3) 0.046(3) 0.018(2) 0.014(2) 0.010(2)
C(24) 0.056(3) 0.067(3) 0.041(3) 0.033(2) 0.021(2) 0.016(2)
C(25) 0.077(4) 0.102(4) 0.063(4) 0.039(3) 0.041(3) 0.040(3)
C(26) 0.076(4) 0.097(4) 0.043(3) 0.047(3) 0.014(3) 0.014(3)
C(27) 0.044(3) 0.087(4) 0.048(3) 0.031(3) 0.014(2) 0.013(3)
C(28) 0.043(3) 0.170(7) 0.068(4) 0.037(4) 0.008(3) 0.019(4)
C(29) 0.089(5) 0.105(5) 0.071(4) 0.061(4) 0.004(3) 0.020(4)
C(31) 0.045(3) 0.033(2) 0.042(3) 0.008(2) 0.011(2) 0.006(2)
C(32) 0.052(3) 0.041(2) 0.043(3) 0.009(2) 0.011(2) 0.014(2)
C(33) 0.042(2) 0.041(2) 0.035(2) 0.012(2) 0.012(2) 0.009(2)
C(34) 0.048(3) 0.044(3) 0.049(3) 0.004(2) 0.001(2) 0.014(2)
C(35) 0.051(3) 0.075(4) 0.108(5) 0.017(3) -0.001(3) -0.001(4)
C(36) 0.064(3) 0.048(3) 0.058(3) 0.006(2) -0.007(3) 0.002(3)
C(37) 0.051(3) 0.050(3) 0.036(3) 0.012(2) 0.011(2) 0.013(2)
C(38) 0.070(4) 0.074(3) 0.039(3) 0.018(3) 0.014(3) 0.011(3)
C(39) 0.070(3) 0.070(3) 0.047(3) 0.026(3) 0.008(3) 0.028(3)
C(41) 0.045(3) 0.037(2) 0.029(2) 0.005(2) 0.012(2) 0.001(2)
C(42) 0.079(4) 0.052(3) 0.037(3) 0.031(3) 0.015(3) 0.000(2)
C(43) 0.061(3) 0.044(3) 0.029(2) 0.011(2) 0.010(2) -0.001(2)
C(44) 0.050(3) 0.045(3) 0.040(3) 0.016(2) 0.011(2) 0.004(2)
C(45) 0.096(4) 0.100(4) 0.084(4) 0.058(4) 0.048(4) 0.052(4)
C(46) 0.118(5) 0.106(5) 0.052(4) 0.075(4) 0.027(4) 0.016(3)
C(47) 0.083(4) 0.071(3) 0.027(3) 0.036(3) 0.006(3) 0.000(2)
C(48) 0.130(7) 0.085(5) 0.137(7) 0.001(4) -0.089(6) 0.014(5)
C(49) 0.154(9) 0.47(2) 0.073(6) 0.06(1) 0.003(6) 0.144(10)
C(51) 0.048(3) 0.035(2) 0.042(3) 0.009(2) 0.005(2) 0.001(2)
C(52) 0.063(3) 0.044(3) 0.051(3) 0.014(2) 0.007(3) 0.009(2)
C(53) 0.063(3) 0.045(3) 0.042(3) 0.023(2) 0.009(2) 0.010(2)
C(54) 0.060(3) 0.044(3) 0.047(3) 0.014(2) 0.008(2) 0.000(2)
C(55) 0.076(4) 0.055(3) 0.059(4) -0.007(3) 0.009(3) -0.007(3)
C(56) 0.092(4) 0.079(4) 0.052(4) 0.003(3) 0.016(3) -0.005(3)
C(57) 0.072(4) 0.064(3) 0.048(3) 0.014(3) -0.001(3) 0.024(3)
C(58) 0.183(9) 0.45(2) 0.071(5) 0.20(1) 0.069(6) 0.127(9)
C(59) 0.168(8) 0.162(7) 0.090(6) 0.108(7) -0.021(5) 0.035(5)
C(61) 0.036(2) 0.062(3) 0.032(2) 0.016(2) 0.009(2) 0.004(2)
C(62) 0.040(3) 0.072(3) 0.038(3) 0.016(2) 0.013(2) 0.008(2)
C(63) 0.036(2) 0.047(2) 0.037(3) 0.013(2) 0.006(2) 0.003(2)
C(64) 0.041(3) 0.116(5) 0.042(3) 0.024(3) 0.020(2) 0.019(3)
C(65) 0.079(4) 0.092(4) 0.043(3) 0.034(3) 0.015(3) 0.024(3)
C(66) 0.095(5) 0.106(5) 0.055(4) -0.021(4) 0.029(4) -0.016(4)
C(67) 0.041(3) 0.072(3) 0.044(3) 0.020(2) 0.011(2) 0.018(2)
C(68) 0.052(3) 0.086(4) 0.066(4) 0.013(3) -0.005(3) 0.018(3)
C(69) 0.072(4) 0.091(4) 0.068(4) 0.030(3) 0.001(3) 0.026(3)
C(71) 0.033(2) 0.038(2) 0.047(3) 0.002(2) 0.006(2) 0.008(2)
C(72) 0.043(3) 0.047(3) 0.047(3) 0.004(2) 0.013(2) 0.016(2)
C(73) 0.042(3) 0.048(3) 0.039(3) 0.012(2) 0.015(2) 0.010(2)
C(74) 0.042(3) 0.043(2) 0.045(3) -0.003(2) 0.004(2) 0.010(2)
C(75) 0.087(4) 0.052(3) 0.063(4) 0.009(3) 0.007(3) 0.002(3)
C(76) 0.042(3) 0.085(4) 0.077(4) -0.002(3) -0.005(3) 0.009(3)
C(77) 0.045(3) 0.053(3) 0.042(3) 0.005(2) 0.016(2) 0.013(2)
C(78) 0.078(4) 0.069(3) 0.052(3) 0.030(3) 0.026(3) 0.024(3)
C(79) 0.091(4) 0.060(3) 0.055(3) 0.022(3) 0.031(3) 0.014(3)
B(1) 0.034(3) 0.035(2) 0.038(3) 0.009(2) 0.009(2) 0.008(2)
B(2) 0.042(3) 0.046(3) 0.023(3) 0.008(2) 0.000(2) -0.001(2)

loop_
_atom_type_symbol
_atom_type_description
_atom_type_scat_dispersion_real
_atom_type_scat_dispersion_imag
_atom_type_scat_source
C C 0.003 0.002
;International Tables for Crystallography
(1992, Vol. C, Tables 4.2.6.8 and 6.1.1.4)
;
H H 0.000 0.000
;International Tables for Crystallography
(1992, Vol. C, Table 6.1.1.4)
;
N N 0.006 0.003
;International Tables for Crystallography
(1992, Vol. C, Tables 4.2.6.8 and 6.1.1.4)
;
Cr Cr 0.321 0.624
;International Tables for Crystallography
(1992, Vol. C, Tables 4.2.6.8 and 6.1.1.4)
;
B B 0.001 0.001
;International Tables for Crystallography
(1992, Vol. C, Tables 4.2.6.8 and 6.1.1.4)
;
O O 0.011 0.006
;International Tables for Crystallography
(1992, Vol. C, Tables 4.2.6.8 and 6.1.1.4)
;

loop_
_geom_angle_atom_site_label_1
_geom_angle_atom_site_label_2
_geom_angle_atom_site_label_3
_geom_angle
_geom_angle_site_symmetry_1
_geom_angle_site_symmetry_2
_geom_angle_site_symmetry_3
_geom_angle_publ_flag
O(1) Cr(1) N(11) 110.2(1) . . . yes
O(1) Cr(1) N(21) 157.5(1) . . . yes
O(1) Cr(1) N(31) 99.6(1) . . . yes
O(1) Cr(1) N(71) 84.5(1) . . . yes
N(11) Cr(1) N(21) 92.3(1) . . . yes
N(11) Cr(1) N(31) 80.5(1) . . . yes
N(11) Cr(1) N(71) 98.9(1) . . . yes
N(21) Cr(1) N(31) 84.5(1) . . . yes
N(21) Cr(1) N(71) 91.4(1) . . . yes
N(31) Cr(1) N(71) 175.8(1) . . . yes
O(1) Cr(2) N(41) 114.0(1) . . . yes
O(1) Cr(2) N(51) 154.1(1) . . . yes
O(1) Cr(2) N(61) 102.1(1) . . . yes
O(1) Cr(2) N(72) 85.3(1) . . . yes
N(41) Cr(2) N(51) 91.9(1) . . . yes
N(41) Cr(2) N(61) 83.9(1) . . . yes
N(41) Cr(2) N(72) 95.7(1) . . . yes
N(51) Cr(2) N(61) 81.0(1) . . . yes
N(51) Cr(2) N(72) 91.1(1) . . . yes
N(61) Cr(2) N(72) 172.1(1) . . . yes
Cr(1) O(1) Cr(2) 121.0(2) . . . yes
Cr(1) N(11) N(12) 111.7(3) . . . yes
Cr(1) N(11) C(11) 137.3(3) . . . yes
N(12) N(11) C(11) 105.9(3) . . . yes
N(11) N(12) C(13) 110.2(4) . . . yes
N(11) N(12) B(1) 118.5(3) . . . yes
C(13) N(12) B(1) 131.0(4) . . . yes
Cr(1) N(21) N(22) 117.4(3) . . . yes
Cr(1) N(21) C(21) 136.8(3) . . . yes
N(22) N(21) C(21) 105.8(3) . . . yes
N(21) N(22) C(23) 110.5(4) . . . yes
N(21) N(22) B(1) 119.8(3) . . . yes
C(23) N(22) B(1) 129.7(4) . . . yes
Cr(1) N(31) N(32) 115.3(2) . . . yes
Cr(1) N(31) C(31) 137.3(3) . . . yes
N(32) N(31) C(31) 106.5(3) . . . yes
N(31) N(32) C(33) 109.9(3) . . . yes
N(31) N(32) B(1) 122.2(3) . . . yes
C(33) N(32) B(1) 128.0(3) . . . yes
Cr(2) N(41) N(42) 113.9(3) . . . yes
Cr(2) N(41) C(41) 139.4(3) . . . yes
N(42) N(41) C(41) 106.4(3) . . . yes
N(41) N(42) C(43) 110.0(4) . . . yes
N(41) N(42) B(2) 119.2(3) . . . yes
C(43) N(42) B(2) 130.5(4) . . . yes
Cr(2) N(51) N(52) 119.0(2) . . . yes
Cr(2) N(51) C(51) 133.8(3) . . . yes
N(52) N(51) C(51) 107.1(4) . . . yes
N(51) N(52) C(53) 109.6(3) . . . yes
N(51) N(52) B(2) 118.4(4) . . . yes
C(53) N(52) B(2) 131.2(3) . . . yes
Cr(2) N(61) N(62) 115.6(3) . . . yes
Cr(2) N(61) C(61) 138.7(3) . . . yes
N(62) N(61) C(61) 105.6(3) . . . yes
N(61) N(62) C(63) 110.0(3) . . . yes
N(61) N(62) B(2) 121.3(3) . . . yes
C(63) N(62) B(2) 128.6(3) . . . yes
Cr(1) N(71) N(72) 113.0(2) . . . yes
Cr(1) N(71) C(71) 131.6(3) . . . yes
N(72) N(71) C(71) 108.1(3) . . . yes
Cr(2) N(72) N(71) 114.0(3) . . . yes
Cr(2) N(72) C(73) 130.9(3) . . . yes
N(71) N(72) C(73) 107.7(3) . . . yes
N(11) C(11) C(12) 110.2(4) . . . yes
N(11) C(11) C(14) 120.2(3) . . . yes
C(12) C(11) C(14) 129.4(4) . . . yes
C(11) C(12) C(13) 106.6(4) . . . yes
N(12) C(13) C(12) 107.0(4) . . . yes
N(12) C(13) C(17) 122.4(5) . . . yes
C(12) C(13) C(17) 130.3(4) . . . yes
C(11) C(14) C(15) 111.9(4) . . . yes
C(11) C(14) C(16) 110.2(5) . . . yes
C(15) C(14) C(16) 110.1(5) . . . yes
C(13) C(17) C(18) 110.2(4) . . . yes
C(13) C(17) C(19) 111.9(5) . . . yes
C(18) C(17) C(19) 109.8(4) . . . yes
N(21) C(21) C(22) 109.9(4) . . . yes
N(21) C(21) C(24) 122.8(4) . . . yes
C(22) C(21) C(24) 127.1(5) . . . yes
C(21) C(22) C(23) 106.5(5) . . . yes
N(22) C(23) C(22) 107.3(4) . . . yes
N(22) C(23) C(27) 123.3(4) . . . yes
C(22) C(23) C(27) 129.4(5) . . . yes
C(21) C(24) C(25) 111.8(3) . . . yes
C(21) C(24) C(26) 109.0(4) . . . yes
C(25) C(24) C(26) 109.1(5) . . . yes
C(23) C(27) C(28) 112.5(5) . . . yes
C(23) C(27) C(29) 110.1(4) . . . yes
C(28) C(27) C(29) 110.8(6) . . . yes
N(31) C(31) C(32) 109.0(3) . . . yes
N(31) C(31) C(34) 122.9(4) . . . yes
C(32) C(31) C(34) 128.0(4) . . . yes
C(31) C(32) C(33) 107.7(4) . . . yes
N(32) C(33) C(32) 106.9(4) . . . yes
N(32) C(33) C(37) 123.2(3) . . . yes
C(32) C(33) C(37) 129.7(4) . . . yes
C(31) C(34) C(35) 109.7(4) . . . yes
C(31) C(34) C(36) 112.5(4) . . . yes
C(35) C(34) C(36) 110.3(4) . . . yes
C(33) C(37) C(38) 110.2(4) . . . yes
C(33) C(37) C(39) 110.6(3) . . . yes
C(38) C(37) C(39) 110.8(4) . . . yes
N(41) C(41) C(42) 110.3(4) . . . yes
N(41) C(41) C(44) 121.8(3) . . . yes
C(42) C(41) C(44) 127.9(5) . . . yes
C(41) C(42) C(43) 106.0(4) . . . yes
N(42) C(43) C(42) 107.3(4) . . . yes
N(42) C(43) C(47) 124.5(5) . . . yes
C(42) C(43) C(47) 128.3(4) . . . yes
C(41) C(44) C(45) 111.2(5) . . . yes
C(41) C(44) C(46) 112.1(4) . . . yes
C(45) C(44) C(46) 110.5(5) . . . yes
C(43) C(47) C(48) 112.1(5) . . . yes
C(43) C(47) C(49) 108.7(6) . . . yes
C(48) C(47) C(49) 110.2(6) . . . yes
N(51) C(51) C(52) 109.3(3) . . . yes
N(51) C(51) C(54) 121.5(4) . . . yes
C(52) C(51) C(54) 129.2(4) . . . yes
C(51) C(52) C(53) 106.6(4) . . . yes
N(52) C(53) C(52) 107.4(4) . . . yes
N(52) C(53) C(57) 123.6(4) . . . yes
C(52) C(53) C(57) 128.9(5) . . . yes
C(51) C(54) C(55) 112.5(4) . . . yes
C(51) C(54) C(56) 109.7(4) . . . yes
C(55) C(54) C(56) 110.0(4) . . . yes
C(53) C(57) C(58) 110.1(6) . . . yes
C(53) C(57) C(59) 111.1(5) . . . yes
C(58) C(57) C(59) 110.2(7) . . . yes
N(61) C(61) C(62) 110.5(4) . . . yes
N(61) C(61) C(64) 122.4(4) . . . yes
C(62) C(61) C(64) 126.8(4) . . . yes
C(61) C(62) C(63) 106.2(4) . . . yes
N(62) C(63) C(62) 107.6(3) . . . yes
N(62) C(63) C(67) 124.2(4) . . . yes
C(62) C(63) C(67) 128.1(4) . . . yes
C(61) C(64) C(65) 110.3(3) . . . yes
C(61) C(64) C(66) 109.7(5) . . . yes
C(65) C(64) C(66) 109.5(5) . . . yes
C(63) C(67) C(68) 111.1(4) . . . yes
C(63) C(67) C(69) 111.9(4) . . . yes
C(68) C(67) C(69) 110.6(5) . . . yes
N(71) C(71) C(72) 108.7(3) . . . yes
N(71) C(71) C(74) 121.4(4) . . . yes
C(72) C(71) C(74) 129.6(4) . . . yes
C(71) C(72) C(73) 106.6(4) . . . yes
N(72) C(73) C(72) 108.9(4) . . . yes
N(72) C(73) C(77) 122.5(3) . . . yes
C(72) C(73) C(77) 128.5(4) . . . yes
C(71) C(74) C(75) 110.4(4) . . . yes
C(71) C(74) C(76) 113.2(4) . . . yes
C(75) C(74) C(76) 110.6(4) . . . yes
C(73) C(77) C(78) 112.5(3) . . . yes
C(73) C(77) C(79) 111.1(4) . . . yes
C(78) C(77) C(79) 109.3(4) . . . yes
N(81) C(80) C(81) 159(2) . . . yes
N(82) C(82) C(83) 177.7(7) . . . yes
N(12) B(1) N(22) 111.2(4) . . . yes
N(12) B(1) N(32) 109.8(4) . . . yes
N(22) B(1) N(32) 108.9(3) . . . yes
N(42) B(2) N(52) 113.5(4) . . . yes
N(42) B(2) N(62) 110.3(4) . . . yes
N(52) B(2) N(62) 107.6(3) . . . yes

loop_
_geom_bond_atom_site_label_1
_geom_bond_atom_site_label_2
_geom_bond_distance
_geom_bond_site_symmetry_1
_geom_bond_site_symmetry_2
_geom_bond_publ_flag
Cr(1) O(1) 2.029(3) . . yes
Cr(1) N(11) 2.353(3) . . yes
Cr(1) N(21) 2.162(4) . . yes
Cr(1) N(31) 2.162(4) . . yes
Cr(1) N(71) 2.082(4) . . yes
Cr(2) O(1) 2.038(4) . . yes
Cr(2) N(41) 2.364(3) . . yes
Cr(2) N(51) 2.106(4) . . yes
Cr(2) N(61) 2.165(3) . . yes
Cr(2) N(72) 2.097(3) . . yes
N(11) N(12) 1.377(5) . . yes
N(11) C(11) 1.340(6) . . yes
N(12) C(13) 1.364(5) . . yes
N(12) B(1) 1.540(7) . . yes
N(21) N(22) 1.385(5) . . yes
N(21) C(21) 1.345(6) . . yes
N(22) C(23) 1.348(6) . . yes
N(22) B(1) 1.553(7) . . yes
N(31) N(32) 1.381(4) . . yes
N(31) C(31) 1.355(5) . . yes
N(32) C(33) 1.369(6) . . yes
N(32) B(1) 1.548(5) . . yes
N(41) N(42) 1.378(5) . . yes
N(41) C(41) 1.337(6) . . yes
N(42) C(43) 1.361(6) . . yes
N(42) B(2) 1.523(7) . . yes
N(51) N(52) 1.384(4) . . yes
N(51) C(51) 1.346(5) . . yes
N(52) C(53) 1.364(6) . . yes
N(52) B(2) 1.557(5) . . yes
N(61) N(62) 1.394(4) . . yes
N(61) C(61) 1.345(6) . . yes
N(62) C(63) 1.358(5) . . yes
N(62) B(2) 1.551(7) . . yes
N(71) N(72) 1.404(4) . . yes
N(71) C(71) 1.358(5) . . yes
N(72) C(73) 1.362(6) . . yes
N(81) C(80) 1.12(3) . . yes
N(82) C(82) 1.133(7) . . yes
C(11) C(12) 1.392(6) . . yes
C(11) C(14) 1.507(8) . . yes
C(12) C(13) 1.370(8) . . yes
C(13) C(17) 1.502(6) . . yes
C(14) C(15) 1.534(8) . . yes
C(14) C(16) 1.501(8) . . yes
C(17) C(18) 1.529(8) . . yes
C(17) C(19) 1.529(8) . . yes
C(21) C(22) 1.395(7) . . yes
C(21) C(24) 1.520(6) . . yes
C(22) C(23) 1.380(7) . . yes
C(23) C(27) 1.512(7) . . yes
C(24) C(25) 1.533(8) . . yes
C(24) C(26) 1.531(7) . . yes
C(27) C(28) 1.515(8) . . yes
C(27) C(29) 1.531(9) . . yes
C(31) C(32) 1.393(7) . . yes
C(31) C(34) 1.495(6) . . yes
C(32) C(33) 1.370(5) . . yes
C(33) C(37) 1.512(6) . . yes
C(34) C(35) 1.522(9) . . yes
C(34) C(36) 1.524(6) . . yes
C(37) C(38) 1.531(7) . . yes
C(37) C(39) 1.528(7) . . yes
C(41) C(42) 1.397(6) . . yes
C(41) C(44) 1.512(7) . . yes
C(42) C(43) 1.384(8) . . yes
C(43) C(47) 1.519(7) . . yes
C(44) C(45) 1.490(8) . . yes
C(44) C(46) 1.516(9) . . yes
C(47) C(48) 1.472(7) . . yes
C(47) C(49) 1.47(1) . . yes
C(51) C(52) 1.405(7) . . yes
C(51) C(54) 1.512(6) . . yes
C(52) C(53) 1.386(5) . . yes
C(53) C(57) 1.505(7) . . yes
C(54) C(55) 1.517(7) . . yes
C(54) C(56) 1.533(9) . . yes
C(57) C(58) 1.47(1) . . yes
C(57) C(59) 1.52(1) . . yes
C(61) C(62) 1.395(6) . . yes
C(61) C(64) 1.507(7) . . yes
C(62) C(63) 1.381(7) . . yes
C(63) C(67) 1.518(6) . . yes
C(64) C(65) 1.546(8) . . yes
C(64) C(66) 1.539(10) . . yes
C(67) C(68) 1.528(7) . . yes
C(67) C(69) 1.498(9) . . yes
C(71) C(72) 1.398(7) . . yes
C(71) C(74) 1.508(5) . . yes
C(72) C(73) 1.395(5) . . yes
C(73) C(77) 1.507(6) . . yes
C(74) C(75) 1.513(8) . . yes
C(74) C(76) 1.523(7) . . yes
C(77) C(78) 1.521(7) . . yes
C(77) C(79) 1.527(8) . . yes
C(80) C(81) 1.34(2) . . yes
C(82) C(83) 1.436(8) . . yes

loop_
_geom_contact_atom_site_label_1
_geom_contact_atom_site_label_2
_geom_contact_distance
_geom_contact_site_symmetry_1
_geom_contact_site_symmetry_2
_geom_contact_publ_flag
C(38) C(79) 3.525(8) . 1_556 ?
